data_7063121
loop_
_publ_author_name
'Cheng, Limin'
'Zhang, Junyong'
'Zhan, Caihong'
'Xu, Hao'
'Gong, Chunhua'
'Xie, Jingli'

_publ_section_title
;
 Metal--organic frameworks constructed using acid--base mixed ligands,
 carboxylic acids and N-containing chalcone, and their catalytic
 performance for Knoevenagel condensation
;
_journal_issue 19
_journal_name_full 'New Journal of Chemistry'
_journal_page_first 8597
_journal_page_last 8602
_journal_paper_doi 10.1039/D3NJ05164A
_journal_volume 48
_journal_year 2024
_chemical_formula_moiety 'C42 H29 Co N5 O7, 2(C4 H9 N O)'
_chemical_formula_sum 'C50 H47 Co N7 O9'
_chemical_formula_weight 948.87
_space_group_crystal_system triclinic
_space_group_IT_number 2
_space_group_name_Hall '-P 1'
_space_group_name_H-M_alt 'P -1'
_atom_sites_solution_hydrogens mixed
_audit_creation_date 2024-03-31
_audit_creation_method
;
Olex2 1.2-alpha
(compiled 2018.07.26 svn.r3523 for OlexSys, GUI svn.r5532)
;
_audit_update_record
;
2024-03-31 deposited with the CCDC.	2024-04-03 downloaded from the CCDC.
;
_cell_angle_alpha 82.802(3)
_cell_angle_beta 81.793(3)
_cell_angle_gamma 87.487(3)
_cell_formula_units_Z 2
_cell_length_a 9.6124(3)
_cell_length_b 14.9026(5)
_cell_length_c 17.2025(6)
_cell_measurement_reflns_used 9224
_cell_measurement_temperature 300(2)
_cell_measurement_theta_max 76.3350
_cell_measurement_theta_min 2.5920
_cell_volume 2418.95(14)
_computing_cell_refinement 'CrysAlisPro 1.171.41.49a (Rigaku OD, 2019)'
_computing_data_collection 'CrysAlisPro 1.171.41.49a (Rigaku OD, 2019)'
_computing_data_reduction 'CrysAlisPro 1.171.41.49a (Rigaku OD, 2019)'
_computing_molecular_graphics 'Olex2 (Dolomanov et al., 2009)'
_computing_publication_material 'Olex2 (Dolomanov et al., 2009)'
_computing_structure_refinement 'ShelXL (Sheldrick, 2015)'
_computing_structure_solution 'ShelXT (Sheldrick, 2015)'
_diffrn_ambient_temperature 300.15
_diffrn_detector 'Hybrid Pixel Array Detector'
_diffrn_detector_area_resol_mean 10.0000
_diffrn_detector_type HyPix
_diffrn_measured_fraction_theta_full 0.996
_diffrn_measured_fraction_theta_max 0.961
_diffrn_measurement_details
;
List of Runs (angles in degrees, time in seconds):

  # Type    Start    End  Width  t~exp~   \w     \q     \k     \f   Frames
#--------------------------------------------------------------------------
  1  \w     31.00  56.00   0.50    0.10    --   47.82  64.00  87.00   50
  2  \w     72.00 115.00   0.50    0.10    --   47.82  64.00  87.00   86
  3  \w     89.00 171.00   0.50    0.40    --  106.49  64.00  87.00  164
  4  \w     96.00 178.00   0.50    0.40    --  106.49  45.00  30.00  164
  5  \w     96.00 167.00   0.50    0.40    --  106.49  30.00   0.00  142
  6  \w    101.00 131.00   0.50    0.40    --  106.49 125.00 -90.00   60
  7  \w     97.00 125.00   0.50    0.40    --  106.49 125.00-150.00   56
  8  \w    152.00 178.00   0.50    0.40    --  106.49 125.00 -90.00   52
  9  \w    129.00 154.00   0.50    0.40    --  106.49 125.00   0.00   50
 10  \w     95.00 172.00   0.50    0.40    --  106.49  45.00-150.00  154
 11  \w      0.00  27.00   0.50    0.10    --   47.82 -19.00-150.00   54
 12  \w     -2.00  24.00   0.50    0.10    --   47.82 -64.00 -49.00   52
 13  \w     25.00  62.00   0.50    0.10    --   47.82 -64.00 -49.00   74
 14  \w     38.00  96.00   0.50    0.10    --   47.82-125.00 -30.00  116
 15  \w     38.00 111.00   0.50    0.40    --  106.49-125.00 -60.00  146
 16  \w     37.00 108.00   0.50    0.40    --  106.49-112.00 -40.48  142
 17  \w     36.00  63.00   0.50    0.40    --  106.49-106.00 -38.58   54
 18  \w     44.00 110.00   0.50    0.40    --  106.49-125.00-120.00  132
 19  \w     76.00 104.00   0.50    0.40    --  106.49 -94.00 -60.00   56
 20  \w     82.00 107.00   0.50    0.40    --  106.49-106.00 -38.58   50
 21  \w     40.00 105.00   0.50    0.40    --  106.49-125.00-150.00  130
 22  \w     83.00 111.00   0.50    0.40    --  106.49-125.00 -90.00   56
 23  \w     72.00 102.00   0.50    0.40    --  106.49 -94.00   0.00   60
 24  \w     60.00 104.00   0.50    0.40    --  106.49 -94.00  30.00   88
 25  \w     38.00  63.00   0.50    0.40    --  106.49-125.00  30.00   50
 26  \w     35.00 111.00   0.50    0.40    --  106.49-125.00  90.00  152
 27  \w     36.00 108.00   0.50    0.40    --  106.49-113.00 156.41  144
 28  \w     39.00  64.00   0.50    0.40    --  106.49 -61.00 120.00   50
 29  \w     34.00  59.00   0.50    0.40    --  106.49 -61.00  90.00   50
 30  \w     38.00  99.00   0.50    0.40    --  106.49 -77.00  60.00  122
 31  \w     71.00  96.00   0.50    0.40    --  106.49 -77.00  30.00   50
 32  \w     43.00  68.00   0.50    0.40    --  106.49 -77.00  30.00   50
 33  \w     34.00  76.00   0.50    0.40    --  106.49 -64.00 -49.00   84
 34  \w     44.00  71.00   0.50    0.40    --  106.49 -61.00 -30.00   54
 35  \w     78.00 104.00   0.50    0.40    --  106.49-125.00  30.00   52
 36  \w    -64.00  20.00   0.50    0.10    --  -47.82  64.00  87.00  168
 37  \w    -69.00 -44.00   0.50    0.40    --  -86.25  64.00  87.00   50
 38  \w    -51.00 -14.00   0.50    0.40    --  -86.25  45.00  90.00   74
 39  \w    -45.00 -20.00   0.50    0.40    --  -86.25  45.00 -60.00   50
 40  \w    -51.00 -15.00   0.50    0.40    --  -86.25  45.00 -90.00   72
 41  \w    -70.00 -45.00   0.50    0.40    --  -86.25  61.00 -90.00   50
 42  \w    -46.00 -20.00   0.50    0.40    --  -86.25  45.00-150.00   52
 43  \w    -41.00 -14.00   0.50    0.40    --  -86.25  45.00-120.00   54
 44  \w   -157.00 -87.00   0.50    0.40    --  -86.25 -15.00 150.00  140
 45  \w   -140.00 -70.00   0.50    0.40    --  -86.25 -64.00 -49.00  140
 46  \w   -119.00 -30.00   0.50    0.10    --  -47.82 -64.00 -49.00  178
 47  \w   -121.00 -93.00   0.50    0.10    --  -47.82 -19.00-120.00   56
 48  \w   -119.00 -73.00   0.50    0.10    --  -47.82-125.00-120.00   92
 49  \w   -115.00 -84.00   0.50    0.10    --  -47.82-125.00 -90.00   62
;
_diffrn_measurement_device 'four-circle diffractometer'
_diffrn_measurement_device_type 'XtaLAB Synergy, Dualflex, HyPix'
_diffrn_measurement_method '\w scans'
_diffrn_orient_matrix_type 'CrysAlisPro convention (1999,Acta A55,543-557)'
_diffrn_orient_matrix_UB_11 0.1140553000
_diffrn_orient_matrix_UB_12 0.0710811000
_diffrn_orient_matrix_UB_13 -0.0065606000
_diffrn_orient_matrix_UB_21 0.0402107000
_diffrn_orient_matrix_UB_22 -0.0102560000
_diffrn_orient_matrix_UB_23 -0.0884548000
_diffrn_orient_matrix_UB_31 -0.1077650000
_diffrn_orient_matrix_UB_32 0.0755439000
_diffrn_orient_matrix_UB_33 -0.0209766000
_diffrn_radiation_monochromator mirror
_diffrn_radiation_probe x-ray
_diffrn_radiation_type CuK\a
_diffrn_radiation_wavelength 1.54184
_diffrn_reflns_av_R_equivalents 0.1540
_diffrn_reflns_av_unetI/netI 0.1429
_diffrn_reflns_Laue_measured_fraction_full 0.996
_diffrn_reflns_Laue_measured_fraction_max 0.961
_diffrn_reflns_limit_h_max 11
_diffrn_reflns_limit_h_min -12
_diffrn_reflns_limit_k_max 18
_diffrn_reflns_limit_k_min -18
_diffrn_reflns_limit_l_max 21
_diffrn_reflns_limit_l_min -21
_diffrn_reflns_number 36110
_diffrn_reflns_point_group_measured_fraction_full 0.996
_diffrn_reflns_point_group_measured_fraction_max 0.961
_diffrn_reflns_theta_full 67.684
_diffrn_reflns_theta_max 76.876
_diffrn_reflns_theta_min 2.614
_diffrn_source 'micro-focus sealed X-ray tube'
_diffrn_source_type 'PhotonJet (Cu) X-ray Source'
_exptl_absorpt_coefficient_mu 3.297
_exptl_absorpt_correction_T_max 1.00000
_exptl_absorpt_correction_T_min 0.73932
_exptl_absorpt_correction_type multi-scan
_exptl_absorpt_process_details
;
CrysAlisPro 1.171.41.49a (Rigaku Oxford Diffraction, 2019)
Empirical absorption correction using spherical harmonics,
 implemented in SCALE3 ABSPACK scaling algorithm.
;
_exptl_crystal_colour purple
_exptl_crystal_density_diffrn 1.303
_exptl_crystal_description block
_exptl_crystal_F_000 990
_exptl_crystal_size_max 0.2
_exptl_crystal_size_mid 0.18
_exptl_crystal_size_min 0.15
_refine_diff_density_max 0.702
_refine_diff_density_min -0.339
_refine_diff_density_rms 0.062
_refine_ls_extinction_method none
_refine_ls_goodness_of_fit_ref 0.997
_refine_ls_hydrogen_treatment mixed
_refine_ls_matrix_type full
_refine_ls_number_parameters 876
_refine_ls_number_reflns 9814
_refine_ls_number_restraints 467
_refine_ls_restrained_S_all 1.003
_refine_ls_R_factor_all 0.1375
_refine_ls_R_factor_gt 0.0731
_refine_ls_shift/su_max 0.004
_refine_ls_shift/su_mean 0.000
_refine_ls_structure_factor_coef Fsqd
_refine_ls_weighting_details
;
 w=1/[\s^2^(Fo^2^)+(0.0850P)^2^]
 where P=(Fo^2^+2Fc^2^)/3
;
_refine_ls_weighting_scheme calc
_refine_ls_wR_factor_gt 0.1725
_refine_ls_wR_factor_ref 0.2154
_reflns_Friedel_coverage 0.000
_reflns_number_gt 5324
_reflns_number_total 9814
_reflns_threshold_expression 'I > 2\s(I)'
_cod_data_source_file d3nj05164a2.cif
_cod_data_source_block 3_CCDC1
_cod_depositor_comments 'Adding full bibliography for 7063120--7063122.cif.'
_cod_original_cell_volume 2418.92(15)
_cod_database_code 7063121
_shelxl_version_number 2013-2
_shelx_space_group_comment
;
The symmetry employed for this shelxl refinement is uniquely defined
by the following loop, which should always be used as a source of
symmetry information in preference to the above space-group names.
They are only intended as comments.
;
_reflns_odcompleteness_completeness 99.73
_reflns_odcompleteness_iscentric 1
_reflns_odcompleteness_theta 66.97
_olex2_refinement_description
;
1. Fixed Uiso
 At 1.2 times of:
  All C(H) groups, All C(H,H) groups
 At 1.5 times of:
  All C(H,H,H) groups, All O(H) groups
2. Restrained distances
 N9-C2AA = N9-C3AA = N9-C0AA
 1.45 with sigma of 0.01
 O0AA-C0AA
 1.2 with sigma of 0.02
 C1AA-C0AA
 1.51 with sigma of 0.01
 N0AA-C6AA = N0AA-C5AA = N0AA-C4AA
 1.45 with sigma of 0.01
 C7AA-C4AA
 1.51 with sigma of 0.01
 O1AA-C4AA
 1.2 with sigma of 0.01
 N1AA-C0BA = N1AA-C1BA = N1AA-C8AA
 1.45 with sigma of 0.01
 C9AA-C8AA
 1.51 with sigma of 0.01
 O2AA-C8AA
 1.2 with sigma of 0.01
 O4-H4 = O3-H3
 0.82 with sigma of 0.02
 N2-C56 \\sim C56-C23 \\sim C26-C23 \\sim C36-C26 \\sim C57-C36 \\sim N2-C57
 with sigma of 0.02
 N1-C60 \\sim N1-C58 \\sim C22-C58 \\sim C29-C22 \\sim C59-C29 \\sim C59-C60
 with sigma of 0.02
3. Restrained planarity
 N2, C23, C26, C36, C56, C57
 with sigma of 0.1
 N1, C22, C29, C58, C59, C60
 with sigma of 0.1
4. Uiso/Uaniso restraints and constraints
Uanis(C52) \\sim Ueq, Uanis(C45) \\sim Ueq, Uanis(C44) \\sim Ueq, Uanis(C41)
\\sim Ueq: with sigma of 0.01 and sigma for terminal atoms of 0.02
Uanis(C41) \\sim Ueq, Uanis(C44) \\sim Ueq: with sigma of 0.01 and sigma for
terminal atoms of 0.02
Uanis(N2) \\sim Ueq, Uanis(C1) \\sim Ueq, Uanis(C2) \\sim Ueq, Uanis(C3) \\sim
Ueq, Uanis(C4) \\sim Ueq, Uanis(C5) \\sim Ueq, Uanis(C23) \\sim Ueq, Uanis(C26)
\\sim Ueq, Uanis(C36) \\sim Ueq, Uanis(C56) \\sim Ueq, Uanis(C57) \\sim Ueq:
with sigma of 0.01 and sigma for terminal atoms of 0.02
Uanis(C22) \\sim Ueq, Uanis(C29) \\sim Ueq, Uanis(C30) \\sim Ueq, Uanis(C31)
\\sim Ueq, Uanis(C32) \\sim Ueq, Uanis(C33) \\sim Ueq, Uanis(N1) \\sim Ueq,
Uanis(C58) \\sim Ueq, Uanis(C59) \\sim Ueq, Uanis(C60) \\sim Ueq, Uanis(C34)
\\sim Ueq: with sigma of 0.01 and sigma for terminal atoms of 0.02
Uanis(C51) \\sim Ueq, Uanis(C48) \\sim Ueq, Uanis(O7) \\sim Ueq, Uanis(O8)
\\sim Ueq: with sigma of 0.01 and sigma for terminal atoms of 0.02
Uanis(C54) \\sim Ueq: with sigma of 0.01 and sigma for terminal atoms of 0.02
Uanis(C43) \\sim Ueq, Uanis(C53) \\sim Ueq, Uanis(C50) \\sim Ueq, Uanis(C49)
\\sim Ueq, Uanis(O8) \\sim Ueq: with sigma of 0.01 and sigma for terminal atoms
of 0.02
Uanis(N9) \\sim Ueq, Uanis(C3AA) \\sim Ueq, Uanis(O2AA) \\sim Ueq, Uanis(C3BA)
\\sim Ueq, Uanis(C4BA) \\sim Ueq, Uanis(O3AA) \\sim Ueq, Uanis(C2BA) \\sim Ueq:
with sigma of 0.01 and sigma for terminal atoms of 0.02
Uanis(C0AA) \\sim Ueq, Uanis(C2AA) \\sim Ueq: with sigma of 0.01 and sigma for
terminal atoms of 0.02
Uanis(C1BA) \\sim Ueq: with sigma of 0.01 and sigma for terminal atoms of 0.02
5. Rigid body (RIGU) restrains
 N2, C1, C2, C3, C4, C5, C23, C26, C36, C56, C57
 with sigma for 1-2 distances of 0.004 and sigma for 1-3 distances of 0.004
 N1, C22, C29, C30, C31, C32, C33, C34, C58, C59, C60
 with sigma for 1-2 distances of 0.004 and sigma for 1-3 distances of 0.004
6. Others
 Sof(C22)=Sof(H22)=Sof(C29)=Sof(C58)=Sof(H58)=Sof(C59)=Sof(H59)=Sof(C60)=
 Sof(H60)=1-FVAR(1)
 Sof(C30)=Sof(H30)=Sof(C31)=Sof(C32)=Sof(H32)=Sof(C33)=Sof(H33)=Sof(C34)=
 Sof(H34)=FVAR(1)
 Fixed Sof: H4(0.5) O7(0.5) O8(0.5) C1(0.5) H1(0.5) C2(0.5) H2(0.5) C3(0.5)
 C4(0.5) H4A(0.5) C5(0.5) H5(0.5) C23(0.5) H23(0.5) C26(0.5) C36(0.5) H36(0.5)
 C40(0.5) C41(0.5) H41(0.5) C42(0.5) C43(0.5) H43A(0.5) H43B(0.5) C44(0.5)
 H44(0.5) C45(0.5) H45A(0.5) H45B(0.5) C46(0.5) C47(0.5) C48(0.5) C49(0.5)
 C50(0.5) H50A(0.5) H50B(0.5) C51(0.5) H51A(0.5) H51B(0.5) C52(0.5) H52A(0.5)
 H52B(0.5) C53(0.5) H53A(0.5) H53B(0.5) C54(0.5) H54(0.5) C55(0.5) H55(0.5)
 C56(0.5) H56(0.5) C57(0.5) H57(0.5) O0AA(0.5) N9(0.5) C0AA(0.5) C3AA(0.5)
 H3AA(0.5) H3AB(0.5) H3AC(0.5) C1AA(0.5) H1AA(0.5) H1AB(0.5) H1AC(0.5)
 C2AA(0.5) H2AA(0.5) H2AB(0.5) H2AC(0.5) O1AA(0.5) N0AA(0.5) C5AA(0.5)
 H5AA(0.5) H5AB(0.5) H5AC(0.5) C4AA(0.5) C6AA(0.5) H6AA(0.5) H6AB(0.5)
 H6AC(0.5) C7AA(0.5) H7AA(0.5) H7AB(0.5) H7AC(0.5) N1AA(0.5) C8AA(0.5)
 O2AA(0.5) C0BA(0.5) H0BA(0.5) H0BB(0.5) H0BC(0.5) C9AA(0.5) H9AA(0.5)
 H9AB(0.5) H9AC(0.5) C1BA(0.5) H1BA(0.5) H1BB(0.5) H1BC(0.5) O3AA(0.5)
 N2AA(0.5) C2BA(0.5) C3BA(0.5) H3BA(0.5) H3BB(0.5) H3BC(0.5) C4BA(0.5)
 H4BA(0.5) H4BB(0.5) H4BC(0.5) C5BA(0.5) H5BA(0.5) H5BB(0.5) H5BC(0.5) H3(0.5)
7.a Riding coordinates:
 O4(H4)
7.b Secondary CH2 refined with riding coordinates:
 C43(H43A,H43B), C45(H45A,H45B), C50(H50A,H50B), C51(H51A,H51B), C52(H52A,
 H52B), C53(H53A,H53B)
7.c Aromatic/amide H refined with riding coordinates:
 C1(H1), C2(H2), C4(H4A), C5(H5), C11(H11), C12(H12), C15(H15), C17(H17),
 C18(H18), C19(H19), C21(H21), C22(H22), C23(H23), C25(H25), C27(H27), C28(H28),
  C30(H30), C32(H32), C33(H33), C34(H34), C35(H35), C36(H36), C39(H39),
 C41(H41), C44(H44), C54(H54), C55(H55), C56(H56), C57(H57), C58(H58), C59(H59),
  C60(H60)
7.d Fitted hexagon refined as free rotating group:
 N2(C1,C2,C3,C4,C5), C30(C31,C32,C33,N1,C34)
7.e Idealised Me refined as rotating group:
 C3AA(H3AA,H3AB,H3AC), C1AA(H1AA,H1AB,H1AC), C2AA(H2AA,H2AB,H2AC), C5AA(H5AA,
 H5AB,H5AC), C6AA(H6AA,H6AB,H6AC), C7AA(H7AA,H7AB,H7AC), C0BA(H0BA,H0BB,H0BC),
 C9AA(H9AA,H9AB,H9AC), C1BA(H1BA,H1BB,H1BC), C3BA(H3BA,H3BB,H3BC), C4BA(H4BA,
 H4BB,H4BC), C5BA(H5BA,H5BB,H5BC)
;
_smtbx_masks_void_probe_radius 1.2
_smtbx_masks_void_truncation_radius 1.2
_olex2_submission_special_instructions 'No special instructions were received'
_oxdiff_exptl_absorpt_empirical_details
;
Empirical correction (ABSPACK) includes:
- Absorption correction using spherical harmonics
- Frame scaling
;
_oxdiff_exptl_absorpt_empirical_full_max 2.444
_oxdiff_exptl_absorpt_empirical_full_min 0.667

loop_
_space_group_symop_operation_xyz
'x, y, z'
'-x, -y, -z'

loop_
_atom_site_label
_atom_site_type_symbol
_atom_site_fract_x
_atom_site_fract_y
_atom_site_fract_z
_atom_site_U_iso_or_equiv
_atom_site_adp_type
_atom_site_occupancy
_atom_site_site_symmetry_order
_atom_site_calc_flag
_atom_site_refinement_flags_posn
_atom_site_refinement_flags_adp
_atom_site_refinement_flags_occupancy
_atom_site_disorder_assembly
_atom_site_disorder_group
Co1 Co -0.35752(7) 0.53926(4) 1.07558(4) 0.0386(2) Uani 1 1 d . . . . .
O1 O -0.2835(3) 0.5690(2) 0.96097(16) 0.0507(7) Uani 1 1 d . . . . .
O2 O -0.4666(3) 0.5357(2) 0.90628(17) 0.0543(8) Uani 1 1 d . . . . .
O3 O 0.7941(5) 0.8128(3) 0.5647(3) 0.0964(14) Uani 1 1 d D . . . .
O4 O 0.8167(5) 0.8199(4) 0.4349(3) 0.1130(17) Uani 1 1 d D . . . .
H4 H 0.8987 0.8302 0.4385 0.169 Uiso 0.5 1 d DR . P A 1
O5 O -0.3513(3) 0.5349(2) 0.19880(18) 0.0552(8) Uani 1 1 d . . . . .
O6 O -0.1791(3) 0.6031(2) 0.11950(18) 0.0599(8) Uani 1 1 d . . . . .
O7 O -0.0497(8) -0.0368(5) 1.1626(7) 0.093(3) Uani 0.5 1 d . U P B 1
O8 O -0.0563(8) -0.0342(5) 1.0824(7) 0.095(3) Uani 0.5 1 d . U P C 2
N2 N 0.5043(4) -0.3426(2) 1.0797(2) 0.0519(9) Uani 1 1 d D U . . .
C1 C 0.4960(7) -0.2872(4) 1.0092(2) 0.046(3) Uani 0.5 1 d G U P C 2
H1 H 0.5581 -0.2966 0.9641 0.055 Uiso 0.5 1 calc R . P C 2
C2 C 0.3949(9) -0.2177(5) 1.0060(4) 0.046(2) Uani 0.5 1 d G U P C 2
H2 H 0.3893 -0.1806 0.9589 0.055 Uiso 0.5 1 calc R . P C 2
C3 C 0.3022(9) -0.2037(5) 1.0734(6) 0.051(3) Uani 0.5 1 d G U P C 2
C4 C 0.3105(10) -0.2591(7) 1.1440(5) 0.067(4) Uani 0.5 1 d G U P C 2
H4A H 0.2485 -0.2497 1.1891 0.081 Uiso 0.5 1 calc R . P C 2
C5 C 0.4116(8) -0.3286(6) 1.1471(3) 0.070(5) Uani 0.5 1 d G U P C 2
H5 H 0.4172 -0.3657 1.1943 0.084 Uiso 0.5 1 calc R . P C 2
N3 N 0.1177(4) 0.6549(3) 0.5937(2) 0.0532(9) Uani 1 1 d . . . . .
N4 N -0.0681(4) 0.6084(3) 0.5330(2) 0.0524(9) Uani 1 1 d . . . . .
N5 N 0.1459(4) 0.6529(3) 0.4550(2) 0.0572(10) Uani 1 1 d . . . . .
C6 C -0.3427(4) 0.5572(3) 0.9024(2) 0.0415(9) Uani 1 1 d . . . . .
C7 C -0.2356(5) 0.5756(3) 0.1874(3) 0.0494(11) Uani 1 1 d . . . . .
C8 C -0.2563(4) 0.5749(3) 0.8226(2) 0.0437(9) Uani 1 1 d . . . . .
C9 C -0.1685(5) 0.5892(3) 0.2582(3) 0.0509(11) Uani 1 1 d . . . . .
C10 C -0.0977(4) 0.6074(3) 0.6743(2) 0.0483(10) Uani 1 1 d . . . . .
C11 C -0.3137(5) 0.5650(3) 0.7547(2) 0.0526(11) Uani 1 1 d . . . . .
H11 H -0.4061 0.5470 0.7588 0.063 Uiso 1 1 calc R . . . .
C12 C -0.2356(4) 0.5815(3) 0.6817(2) 0.0529(11) Uani 1 1 d . . . . .
H12 H -0.2758 0.5752 0.6367 0.063 Uiso 1 1 calc R . . . .
C13 C -0.0487(4) 0.6109(3) 0.3922(2) 0.0507(11) Uani 1 1 d . . . . .
C14 C 0.0143(5) 0.6247(3) 0.4641(2) 0.0508(11) Uani 1 1 d . . . . .
C15 C -0.2412(5) 0.5659(4) 0.3329(3) 0.0553(11) Uani 1 1 d . . . . .
H15 H -0.3306 0.5425 0.3382 0.066 Uiso 1 1 calc R . . . .
C16 C -0.0109(4) 0.6241(3) 0.5967(2) 0.0470(10) Uani 1 1 d . . . . .
C17 C -0.1197(5) 0.5997(4) 0.8160(2) 0.0569(12) Uani 1 1 d . . . . .
H17 H -0.0803 0.6050 0.8615 0.068 Uiso 1 1 calc R . . . .
C18 C -0.1819(5) 0.5771(4) 0.3999(3) 0.0567(12) Uani 1 1 d . . . . .
H18 H -0.2318 0.5618 0.4499 0.068 Uiso 1 1 calc R . . . .
C19 C -0.0391(5) 0.6171(4) 0.7427(2) 0.0547(12) Uani 1 1 d . . . . .
H19 H 0.0533 0.6352 0.7389 0.066 Uiso 1 1 calc R . . . .
C20 C 0.1928(5) 0.6665(3) 0.5217(3) 0.0519(11) Uani 1 1 d . . . . .
C21 C 0.0256(5) 0.6326(4) 0.3177(3) 0.0658(14) Uani 1 1 d . . . . .
H21 H 0.1161 0.6545 0.3123 0.079 Uiso 1 1 calc R . . . .
C22 C -0.0682(10) 0.3113(7) 1.0183(10) 0.058(3) Uani 0.65(3) 1 d D U P C 2
H22 H 0.0034 0.3025 0.9774 0.070 Uiso 0.65(3) 1 calc R . P C 2
C23 C 0.3713(13) -0.2120(8) 1.0371(8) 0.060(3) Uani 0.5 1 d D U P B 1
H23 H 0.3561 -0.1691 0.9948 0.072 Uiso 0.5 1 calc R . P B 1
C24 C 0.3374(5) 0.6986(3) 0.5163(3) 0.0546(11) Uani 1 1 d . . . . .
C25 C -0.0358(6) 0.6215(4) 0.2504(3) 0.0664(14) Uani 1 1 d . . . . .
H25 H 0.0140 0.6361 0.2003 0.080 Uiso 1 1 calc R . . . .
C26 C 0.2949(13) -0.2080(8) 1.1086(7) 0.058(3) Uani 0.5 1 d D U P B 1
C27 C 0.4191(5) 0.7170(4) 0.4449(3) 0.0706(15) Uani 1 1 d . . . . .
H27 H 0.3838 0.7080 0.3989 0.085 Uiso 1 1 calc R . . . .
C28 C 0.3916(5) 0.7113(4) 0.5842(3) 0.0720(15) Uani 1 1 d . . . . .
H28 H 0.3378 0.6978 0.6334 0.086 Uiso 1 1 calc R . . . .
C29 C -0.1100(10) 0.2422(6) 1.0763(11) 0.057(3) Uani 0.65(3) 1 d D U P C 2
C30 C -0.2440(16) 0.2690(6) 1.1599(8) 0.041(4) Uani 0.35(3) 1 d . U P B 1
H30 H -0.2850 0.2306 1.2032 0.050 Uiso 0.35(3) 1 calc R . P C 1
C31 C -0.1273(15) 0.2393(4) 1.1114(12) 0.035(4) Uani 0.35(3) 1 d G U P B 1
C32 C -0.0659(12) 0.2966(7) 1.0468(11) 0.042(4) Uani 0.35(3) 1 d G U P B 1
H32 H 0.0122 0.2767 1.0144 0.050 Uiso 0.35(3) 1 calc R . P C 1
C33 C -0.1212(9) 0.3836(7) 1.0307(6) 0.054(5) Uani 0.35(3) 1 d G U P B 1
H33 H -0.0801 0.4220 0.9875 0.065 Uiso 0.35(3) 1 calc R . P C 1
N1 N -0.2379(3) 0.4133(2) 1.0792(2) 0.0491(8) Uani 1 1 d DG U . . .
C34 C -0.2993(11) 0.3560(6) 1.1438(5) 0.052(5) Uani 0.35(3) 1 d G U P B 1
H34 H -0.3774 0.3758 1.1763 0.062 Uiso 0.35(3) 1 calc R . P C 1
C35 C 0.5543(6) 0.7489(4) 0.4396(4) 0.0762(16) Uani 1 1 d . . . . .
H35 H 0.6095 0.7601 0.3905 0.091 Uiso 1 1 calc R . . . .
C36 C 0.3276(15) -0.2743(10) 1.1639(8) 0.076(4) Uani 0.5 1 d D U P B 1
H36 H 0.2794 -0.2765 1.2150 0.091 Uiso 0.5 1 calc R . P B 1
C37 C 0.6062(5) 0.7640(4) 0.5074(3) 0.0655(13) Uani 1 1 d . . . . .
C38 C 0.7486(6) 0.8015(4) 0.5026(5) 0.087(2) Uani 1 1 d . . . . .
C39 C 0.5256(6) 0.7442(4) 0.5796(4) 0.0787(16) Uani 1 1 d . . . . .
H39 H 0.5609 0.7530 0.6256 0.094 Uiso 1 1 calc R . . . .
C40 C 0.0519(10) 0.1052(6) 1.0382(7) 0.055(2) Uani 0.5 1 d . . P C 2
C41 C -0.0635(12) 0.1453(7) 1.0729(8) 0.058(3) Uani 0.5 1 d . U P C 2
H41 H -0.1286 0.1045 1.1007 0.070 Uiso 0.5 1 calc R . P C 2
C42 C 0.0459(10) 0.1021(7) 1.1008(7) 0.059(3) Uani 0.5 1 d . . P B 1
C43 C 0.1704(9) 0.1491(6) 0.9861(7) 0.059(2) Uani 0.5 1 d . U P C 2
H43A H 0.1801 0.2094 1.0000 0.071 Uiso 0.5 1 calc R . P C 2
H43B H 0.1518 0.1548 0.9317 0.071 Uiso 0.5 1 calc R . P C 2
C44 C 0.1823(12) -0.1393(8) 1.1235(8) 0.057(3) Uani 0.5 1 d . U P B 1
H44 H 0.1007 -0.1604 1.1551 0.069 Uiso 0.5 1 calc R . P B 1
C45 C 0.1749(11) 0.1466(8) 1.0576(9) 0.080(3) Uani 0.5 1 d . U P B 1
H45A H 0.1798 0.2064 1.0737 0.096 Uiso 0.5 1 calc R . P B 1
H45B H 0.1699 0.1537 1.0013 0.096 Uiso 0.5 1 calc R . P B 1
C46 C 0.1839(10) -0.0486(6) 1.0378(8) 0.055(2) Uani 0.5 1 d . . P C 2
C47 C 0.1817(10) -0.0538(7) 1.0987(8) 0.060(3) Uani 0.5 1 d . . P B 1
C48 C 0.0519(11) 0.0017(7) 1.1243(7) 0.062(3) Uani 0.5 1 d . U P B 1
C49 C 0.0507(10) 0.0051(7) 1.0545(7) 0.063(3) Uani 0.5 1 d . U P C 2
C50 C 0.2997(10) -0.0029(7) 0.9821(7) 0.061(2) Uani 0.5 1 d . U P C 2
H50A H 0.2843 -0.0070 0.9281 0.073 Uiso 0.5 1 calc R . P C 2
H50B H 0.3883 -0.0338 0.9902 0.073 Uiso 0.5 1 calc R . P C 2
C51 C 0.3020(12) -0.0022(8) 1.0498(9) 0.081(3) Uani 0.5 1 d . U P B 1
H51A H 0.2905 0.0027 0.9943 0.098 Uiso 0.5 1 calc R . P B 1
H51B H 0.3898 -0.0349 1.0565 0.098 Uiso 0.5 1 calc R . P B 1
C52 C 0.3076(12) 0.0914(8) 1.0741(10) 0.091(4) Uani 0.5 1 d . U P B 1
H52A H 0.3898 0.1217 1.0450 0.110 Uiso 0.5 1 calc R . P B 1
H52B H 0.3156 0.0867 1.1301 0.110 Uiso 0.5 1 calc R . P B 1
C53 C 0.3082(11) 0.0941(7) 0.9935(8) 0.072(3) Uani 0.5 1 d . U P C 2
H53A H 0.3821 0.1216 0.9546 0.086 Uiso 0.5 1 calc R . P C 2
H53B H 0.3343 0.0975 1.0455 0.086 Uiso 0.5 1 calc R . P C 2
C54 C -0.0797(11) 0.1425(7) 1.1204(7) 0.053(2) Uani 0.5 1 d . U P B 1
H54 H -0.1498 0.1028 1.1438 0.064 Uiso 0.5 1 calc R . P B 1
C55 C 0.1897(11) -0.1319(8) 1.0738(8) 0.061(3) Uani 0.5 1 d . . P C 2
H55 H 0.1067 -0.1493 1.1058 0.073 Uiso 0.5 1 calc R . P C 2
C56 C 0.4705(13) -0.2790(7) 1.0268(7) 0.053(3) Uani 0.5 1 d D U P B 1
H56 H 0.5195 -0.2790 0.9761 0.064 Uiso 0.5 1 calc R . P B 1
C57 C 0.4276(13) -0.3375(9) 1.1478(6) 0.066(4) Uani 0.5 1 d D U P B 1
H57 H 0.4436 -0.3817 1.1890 0.079 Uiso 0.5 1 calc R . P B 1
C58 C -0.1358(9) 0.3938(6) 1.0229(6) 0.050(2) Uani 0.65(3) 1 d D U P C 2
H58 H -0.1076 0.4402 0.9830 0.060 Uiso 0.65(3) 1 calc R . P C 2
C59 C -0.2152(14) 0.2618(6) 1.1356(10) 0.066(3) Uani 0.65(3) 1 d D U P C 2
H59 H -0.2464 0.2166 1.1759 0.080 Uiso 0.65(3) 1 calc R . P C 2
C60 C -0.2738(13) 0.3466(6) 1.1355(6) 0.059(3) Uani 0.65(3) 1 d D U P C 2
H60 H -0.3425 0.3580 1.1772 0.071 Uiso 0.65(3) 1 calc R . P C 2
O0AA O -0.5475(17) -0.0969(11) 0.8110(8) 0.150(5) Uani 0.5 1 d D . P D 3
N9 N -0.3202(18) -0.0990(10) 0.7705(11) 0.153(6) Uani 0.5 1 d D U P D 3
C0AA C -0.4526(19) -0.0520(11) 0.7797(14) 0.158(8) Uani 0.5 1 d D U P D 3
C3AA C -0.339(3) -0.1966(10) 0.7838(12) 0.158(8) Uani 0.5 1 d D U P D 3
H3AA H -0.3076 -0.2207 0.8329 0.237 Uiso 0.5 1 calc GR . P D 3
H3AB H -0.2849 -0.2243 0.7413 0.237 Uiso 0.5 1 calc GR . P D 3
H3AC H -0.4365 -0.2091 0.7858 0.237 Uiso 0.5 1 calc GR . P D 3
C1AA C -0.444(3) 0.0491(11) 0.7609(15) 0.163(9) Uani 0.5 1 d D . P D 3
H1AA H -0.5334 0.0741 0.7493 0.244 Uiso 0.5 1 calc GR . P D 3
H1AB H -0.3738 0.0636 0.7159 0.244 Uiso 0.5 1 calc GR . P D 3
H1AC H -0.4188 0.0743 0.8056 0.244 Uiso 0.5 1 calc GR . P D 3
C2AA C -0.189(2) -0.055(2) 0.7362(16) 0.197(11) Uani 0.5 1 d D U P D 3
H2AA H -0.1594 -0.0734 0.6846 0.296 Uiso 0.5 1 calc GR . P D 3
H2AB H -0.1180 -0.0731 0.7695 0.296 Uiso 0.5 1 calc GR . P D 3
H2AC H -0.2033 0.0091 0.7318 0.296 Uiso 0.5 1 calc GR . P D 3
O1AA O 0.0418(11) -0.1207(8) 0.5318(8) 0.104(3) Uani 0.5 1 d D . P E 2
N0AA N 0.2233(11) -0.0631(8) 0.5781(8) 0.100(4) Uani 0.5 1 d D . P E 2
C5AA C 0.2954(18) -0.0479(11) 0.4980(9) 0.113(5) Uani 0.5 1 d D . P E 2
H5AA H 0.2490 -0.0795 0.4642 0.169 Uiso 0.5 1 calc GR . P E 2
H5AB H 0.3910 -0.0697 0.4968 0.169 Uiso 0.5 1 calc GR . P E 2
H5AC H 0.2940 0.0157 0.4799 0.169 Uiso 0.5 1 calc GR . P E 2
C4AA C 0.0890(13) -0.1035(10) 0.5889(7) 0.101(5) Uani 0.5 1 d D . P E 2
C6AA C 0.295(3) -0.0383(15) 0.6408(14) 0.163(10) Uani 0.5 1 d D . P E 2
H6AA H 0.3889 -0.0208 0.6193 0.245 Uiso 0.5 1 calc GR . P E 2
H6AB H 0.2983 -0.0891 0.6807 0.245 Uiso 0.5 1 calc GR . P E 2
H6AC H 0.2450 0.0114 0.6636 0.245 Uiso 0.5 1 calc GR . P E 2
C7AA C 0.026(2) -0.1205(14) 0.6739(8) 0.133(6) Uani 0.5 1 d D . P E 2
H7AA H -0.0718 -0.1034 0.6792 0.200 Uiso 0.5 1 calc GR . P E 2
H7AB H 0.0736 -0.0855 0.7048 0.200 Uiso 0.5 1 calc GR . P E 2
H7AC H 0.0366 -0.1837 0.6924 0.200 Uiso 0.5 1 calc GR . P E 2
N1AA N 0.2996(15) 0.1017(13) 0.7830(9) 0.141(6) Uani 0.5 1 d D . P F 1
C8AA C 0.3094(18) 0.0102(13) 0.7649(12) 0.175(13) Uani 0.5 1 d D . P F 1
O2AA O 0.4012(19) -0.0278(17) 0.7979(13) 0.211(9) Uani 0.5 1 d D U P F 1
C0BA C 0.191(2) 0.1634(16) 0.7582(13) 0.196(13) Uani 0.5 1 d D . P F 1
H0BA H 0.1679 0.1498 0.7085 0.293 Uiso 0.5 1 calc GR . P F 1
H0BB H 0.2229 0.2243 0.7523 0.293 Uiso 0.5 1 calc GR . P F 1
H0BC H 0.1085 0.1575 0.7972 0.293 Uiso 0.5 1 calc GR . P F 1
C9AA C 0.204(3) -0.016(2) 0.7161(14) 0.192(13) Uani 0.5 1 d D . P F 1
H9AA H 0.1200 -0.0359 0.7503 0.288 Uiso 0.5 1 calc GR . P F 1
H9AB H 0.2424 -0.0646 0.6871 0.288 Uiso 0.5 1 calc GR . P F 1
H9AC H 0.1812 0.0349 0.6799 0.288 Uiso 0.5 1 calc GR . P F 1
C1BA C 0.388(3) 0.132(2) 0.8360(16) 0.215(12) Uani 0.5 1 d D U P F 1
H1BA H 0.3355 0.1314 0.8878 0.323 Uiso 0.5 1 calc GR . P F 1
H1BB H 0.4184 0.1918 0.8165 0.323 Uiso 0.5 1 calc GR . P F 1
H1BC H 0.4686 0.0915 0.8386 0.323 Uiso 0.5 1 calc GR . P F 1
O3AA O -0.0661(13) 0.1181(10) 0.6019(10) 0.167(6) Uani 0.5 1 d . U P G 4
N2AA N -0.2687(13) 0.0554(9) 0.5987(11) 0.119(5) Uani 0.5 1 d . . P G 4
C2BA C -0.1424(19) 0.0874(11) 0.5612(11) 0.106(5) Uani 0.5 1 d . U P G 4
C3BA C -0.124(2) 0.0840(13) 0.4719(13) 0.114(6) Uani 0.5 1 d . U P G 4
H3BA H -0.0257 0.0885 0.4511 0.172 Uiso 0.5 1 calc GR . P G 4
H3BB H -0.1756 0.1334 0.4473 0.172 Uiso 0.5 1 calc GR . P G 4
H3BC H -0.1577 0.0278 0.4613 0.172 Uiso 0.5 1 calc GR . P G 4
C4BA C -0.380(2) 0.0217(18) 0.5709(17) 0.180(9) Uani 0.5 1 d . U P G 4
H4BA H -0.3478 -0.0024 0.5221 0.270 Uiso 0.5 1 calc GR . P G 4
H4BB H -0.4487 0.0693 0.5620 0.270 Uiso 0.5 1 calc GR . P G 4
H4BC H -0.4221 -0.0254 0.6092 0.270 Uiso 0.5 1 calc GR . P G 4
C5BA C -0.286(3) 0.060(2) 0.6895(15) 0.199(12) Uani 0.5 1 d . . P G 4
H5BA H -0.3544 0.1062 0.7031 0.298 Uiso 0.5 1 calc GR . P G 4
H5BB H -0.1973 0.0737 0.7043 0.298 Uiso 0.5 1 calc GR . P G 4
H5BC H -0.3165 0.0026 0.7170 0.298 Uiso 0.5 1 calc GR . P G 4
H3 H 0.877(8) 0.824(17) 0.566(16) 0.22(12) Uiso 0.5 1 d D . P H 2

loop_
_atom_site_aniso_label
_atom_site_aniso_U_11
_atom_site_aniso_U_22
_atom_site_aniso_U_33
_atom_site_aniso_U_23
_atom_site_aniso_U_13
_atom_site_aniso_U_12
Co1 0.0438(4) 0.0437(4) 0.0291(3) -0.0075(2) -0.0074(2) 0.0077(3)
O1 0.0534(16) 0.071(2) 0.0289(15) -0.0093(13) -0.0078(12) -0.0031(14)
O2 0.0522(18) 0.072(2) 0.0393(16) -0.0091(14) -0.0065(13) -0.0025(15)
O3 0.074(3) 0.110(4) 0.112(4) -0.008(3) -0.035(3) -0.022(2)
O4 0.074(3) 0.157(5) 0.108(4) -0.021(3) 0.003(3) -0.042(3)
O5 0.0585(19) 0.071(2) 0.0407(17) -0.0117(15) -0.0172(14) -0.0033(16)
O6 0.071(2) 0.076(2) 0.0344(17) -0.0071(15) -0.0127(14) -0.0085(16)
O7 0.067(5) 0.062(5) 0.133(8) 0.006(5) 0.018(5) 0.018(4)
O8 0.065(5) 0.055(4) 0.147(9) 0.008(5) 0.021(5) 0.015(4)
N2 0.055(2) 0.0461(19) 0.055(2) -0.0106(15) -0.0095(16) 0.0115(16)
C1 0.046(5) 0.038(4) 0.053(5) -0.011(3) -0.007(4) 0.019(4)
C2 0.039(4) 0.042(4) 0.056(5) -0.012(4) -0.006(4) 0.013(3)
C3 0.047(5) 0.047(5) 0.058(5) -0.015(4) -0.003(4) 0.017(4)
C4 0.060(6) 0.064(6) 0.076(6) -0.009(5) -0.006(4) 0.021(5)
C5 0.068(7) 0.067(7) 0.071(6) -0.012(4) -0.003(4) 0.023(6)
N3 0.049(2) 0.077(3) 0.0358(19) -0.0081(18) -0.0078(15) -0.0067(18)
N4 0.050(2) 0.078(3) 0.0309(19) -0.0122(17) -0.0056(15) -0.0060(18)
N5 0.051(2) 0.087(3) 0.036(2) -0.0119(19) -0.0069(16) -0.0101(19)
C6 0.045(2) 0.048(2) 0.033(2) -0.0076(17) -0.0100(17) 0.0066(18)
C7 0.063(3) 0.054(3) 0.034(2) -0.0100(19) -0.016(2) 0.010(2)
C8 0.046(2) 0.057(3) 0.029(2) -0.0066(17) -0.0086(16) -0.0010(18)
C9 0.059(3) 0.063(3) 0.035(2) -0.014(2) -0.0136(19) 0.000(2)
C10 0.049(2) 0.065(3) 0.032(2) -0.0094(19) -0.0058(18) 0.001(2)
C11 0.048(2) 0.078(3) 0.035(2) -0.013(2) -0.0080(18) -0.006(2)
C12 0.050(2) 0.085(3) 0.026(2) -0.013(2) -0.0081(17) -0.004(2)
C13 0.050(2) 0.068(3) 0.034(2) -0.009(2) -0.0039(18) -0.005(2)
C14 0.050(2) 0.071(3) 0.032(2) -0.011(2) -0.0032(18) -0.002(2)
C15 0.048(2) 0.081(3) 0.039(2) -0.010(2) -0.0065(19) -0.008(2)
C16 0.047(2) 0.065(3) 0.030(2) -0.0092(18) -0.0070(17) -0.003(2)
C17 0.059(3) 0.086(3) 0.027(2) -0.013(2) -0.0054(19) -0.004(2)
C18 0.051(3) 0.091(4) 0.031(2) -0.016(2) -0.0031(19) -0.008(2)
C19 0.045(2) 0.091(4) 0.031(2) -0.014(2) -0.0063(18) -0.013(2)
C20 0.052(2) 0.068(3) 0.038(2) -0.008(2) -0.0081(19) -0.004(2)
C21 0.058(3) 0.107(4) 0.035(2) -0.011(3) -0.007(2) -0.023(3)
C22 0.055(4) 0.052(4) 0.067(6) -0.009(4) -0.012(4) 0.015(3)
C23 0.059(6) 0.054(5) 0.064(5) -0.008(4) -0.003(4) 0.018(4)
C24 0.051(2) 0.070(3) 0.045(3) -0.008(2) -0.010(2) -0.005(2)
C25 0.070(3) 0.096(4) 0.032(2) -0.007(2) 0.000(2) -0.020(3)
C26 0.057(5) 0.057(5) 0.060(5) -0.016(4) -0.005(4) 0.009(4)
C27 0.059(3) 0.108(4) 0.047(3) -0.017(3) -0.005(2) -0.014(3)
C28 0.060(3) 0.109(4) 0.049(3) -0.008(3) -0.010(2) -0.020(3)
C29 0.050(4) 0.056(4) 0.068(6) -0.017(3) -0.012(4) 0.015(3)
C30 0.039(6) 0.040(5) 0.045(6) -0.012(4) -0.003(5) 0.012(4)
C31 0.038(6) 0.039(5) 0.031(7) -0.009(4) -0.009(5) 0.003(4)
C32 0.038(6) 0.045(6) 0.042(7) -0.002(4) -0.012(5) 0.010(4)
C33 0.053(7) 0.050(7) 0.061(7) -0.006(5) -0.014(5) 0.015(5)
N1 0.0505(18) 0.0436(18) 0.056(2) -0.0111(15) -0.0162(15) 0.0090(15)
C34 0.057(7) 0.038(6) 0.059(7) -0.007(4) -0.006(5) 0.020(4)
C35 0.059(3) 0.100(4) 0.068(4) -0.015(3) 0.002(3) -0.017(3)
C36 0.072(6) 0.070(6) 0.080(6) -0.006(5) -0.004(5) 0.033(5)
C37 0.048(3) 0.073(3) 0.075(4) -0.008(3) -0.008(2) -0.004(2)
C38 0.059(3) 0.078(4) 0.129(7) -0.015(4) -0.023(4) -0.006(3)
C39 0.061(3) 0.108(5) 0.074(4) -0.015(3) -0.024(3) -0.015(3)
C40 0.054(5) 0.043(5) 0.067(7) 0.001(5) -0.012(5) 0.012(4)
C41 0.059(5) 0.047(5) 0.065(6) -0.009(5) 0.002(5) 0.010(4)
C42 0.048(5) 0.058(6) 0.067(7) -0.007(5) -0.003(5) 0.018(4)
C43 0.050(5) 0.048(5) 0.075(6) -0.001(4) 0.000(4) 0.007(4)
C44 0.049(5) 0.051(5) 0.071(6) -0.010(5) -0.004(5) 0.014(4)
C45 0.061(6) 0.063(6) 0.111(8) -0.002(6) -0.002(6) 0.015(5)
C46 0.044(5) 0.044(5) 0.074(7) -0.008(5) -0.003(5) 0.013(4)
C47 0.045(5) 0.055(6) 0.082(8) -0.022(6) -0.007(5) 0.015(4)
C48 0.060(5) 0.049(5) 0.074(6) -0.010(4) 0.000(5) 0.012(4)
C49 0.047(5) 0.061(5) 0.076(6) -0.005(5) 0.005(4) 0.007(4)
C50 0.051(5) 0.050(5) 0.082(6) -0.016(5) -0.005(5) 0.006(4)
C51 0.060(6) 0.065(6) 0.109(8) -0.001(6) 0.005(6) 0.019(5)
C52 0.063(6) 0.067(6) 0.136(8) -0.002(6) 0.002(6) 0.015(5)
C53 0.058(5) 0.048(5) 0.106(7) -0.015(5) 0.001(5) 0.006(4)
C54 0.050(5) 0.044(5) 0.066(6) -0.016(5) -0.010(5) 0.015(4)
C55 0.040(5) 0.064(7) 0.079(8) -0.015(7) -0.006(6) 0.008(4)
C56 0.057(5) 0.052(5) 0.048(4) -0.009(4) 0.000(4) 0.016(4)
C57 0.061(6) 0.064(6) 0.068(5) -0.016(4) 0.000(4) 0.025(5)
C58 0.034(4) 0.051(4) 0.070(4) -0.020(3) -0.017(3) 0.012(3)
C59 0.064(5) 0.053(4) 0.078(6) -0.006(3) -0.005(4) 0.023(3)
C60 0.060(4) 0.050(4) 0.065(5) -0.005(3) -0.008(4) 0.020(3)
O0AA 0.148(11) 0.166(13) 0.124(10) 0.017(9) 0.008(9) -0.065(11)
N9 0.163(9) 0.163(10) 0.137(9) -0.028(8) -0.019(8) -0.018(8)
C0AA 0.168(11) 0.162(11) 0.146(11) -0.030(9) -0.025(9) 0.000(9)
C3AA 0.248(17) 0.090(10) 0.139(14) -0.044(10) -0.007(13) -0.005(11)
C1AA 0.23(2) 0.088(12) 0.17(2) 0.004(13) -0.041(18) -0.045(14)
C2AA 0.164(15) 0.228(19) 0.195(18) -0.019(15) -0.010(14) -0.031(15)
O1AA 0.087(7) 0.114(9) 0.122(9) -0.025(7) -0.041(6) -0.023(6)
N0AA 0.078(7) 0.084(7) 0.143(12) -0.006(7) -0.042(8) -0.010(6)
C5AA 0.107(11) 0.092(11) 0.136(16) -0.001(10) -0.009(11) -0.021(8)
C4AA 0.111(12) 0.078(9) 0.105(13) 0.006(9) -0.004(11) 0.004(8)
C6AA 0.17(2) 0.143(18) 0.20(3) -0.019(18) -0.11(2) -0.027(15)
C7AA 0.142(15) 0.154(16) 0.100(13) -0.006(11) -0.013(11) -0.005(12)
N1AA 0.125(12) 0.167(16) 0.109(11) 0.022(11) 0.025(9) 0.005(11)
C8AA 0.105(14) 0.19(2) 0.18(2) 0.10(2) 0.022(14) 0.036(16)
O2AA 0.172(13) 0.215(15) 0.223(16) 0.029(13) -0.016(11) 0.063(12)
C0BA 0.27(3) 0.154(19) 0.124(17) 0.049(15) 0.025(18) 0.08(2)
C9AA 0.24(3) 0.22(3) 0.124(19) 0.032(19) -0.048(19) -0.09(2)
C1BA 0.236(19) 0.24(2) 0.194(18) -0.045(16) -0.064(16) -0.063(16)
O3AA 0.115(8) 0.168(10) 0.225(13) 0.062(9) -0.093(9) -0.082(7)
N2AA 0.083(8) 0.095(9) 0.181(16) -0.019(9) -0.027(9) -0.004(6)
C2BA 0.104(8) 0.097(8) 0.113(8) -0.005(7) -0.010(7) 0.002(7)
C3BA 0.104(11) 0.106(11) 0.140(14) -0.016(11) -0.038(11) -0.005(9)
C4BA 0.131(14) 0.191(17) 0.229(19) -0.023(15) -0.064(14) -0.007(13)
C5BA 0.20(3) 0.25(3) 0.14(2) -0.07(2) 0.051(18) 0.01(2)

loop_
_atom_type_symbol
_atom_type_description
_atom_type_scat_dispersion_real
_atom_type_scat_dispersion_imag
_atom_type_scat_source
C C 0.0181 0.0091 'International Tables Vol C Tables 4.2.6.8 and 6.1.1.4'
H H 0.0000 0.0000 'International Tables Vol C Tables 4.2.6.8 and 6.1.1.4'
Co Co -2.3653 3.6143 'International Tables Vol C Tables 4.2.6.8 and 6.1.1.4'
N N 0.0311 0.0180 'International Tables Vol C Tables 4.2.6.8 and 6.1.1.4'
O O 0.0492 0.0322 'International Tables Vol C Tables 4.2.6.8 and 6.1.1.4'

loop_
_geom_angle_atom_site_label_1
_geom_angle_atom_site_label_2
_geom_angle_atom_site_label_3
_geom_angle
_geom_angle_site_symmetry_1
_geom_angle_site_symmetry_3
_geom_angle_publ_flag
O1 Co1 O2 112.87(13) . 2_467 ?
O1 Co1 O5 154.64(14) . 1_556 ?
O1 Co1 O6 94.87(12) . 1_556 ?
O1 Co1 N2 94.33(13) . 1_465 ?
O1 Co1 C7 124.38(15) . 1_556 ?
O1 Co1 N1 90.30(13) . . ?
O2 Co1 O5 92.31(13) 2_467 1_556 ?
O2 Co1 O6 151.97(12) 2_467 1_556 ?
O2 Co1 N2 87.16(13) 2_467 1_465 ?
O2 Co1 C7 122.46(14) 2_467 1_556 ?
O2 Co1 N1 87.26(13) 2_467 . ?
O5 Co1 O6 59.81(12) 1_556 1_556 ?
O5 Co1 N2 89.62(12) 1_556 1_465 ?
O5 Co1 C7 30.27(14) 1_556 1_556 ?
O5 Co1 N1 87.93(13) 1_556 . ?
O6 Co1 C7 29.56(14) 1_556 1_556 ?
N2 Co1 O6 94.97(13) 1_465 1_556 ?
N2 Co1 C7 93.51(13) 1_465 1_556 ?
N1 Co1 O6 88.71(13) . 1_556 ?
N1 Co1 N2 173.81(14) . 1_465 ?
N1 Co1 C7 87.23(13) . 1_556 ?
C6 O1 Co1 127.5(3) . . ?
C6 O2 Co1 161.4(3) . 2_467 ?
C38 O3 H3 122(10) . . ?
C38 O4 H4 110.1 . . ?
C7 O5 Co1 92.3(3) . 1_554 ?
C7 O6 Co1 86.6(3) . 1_554 ?
C1 N2 Co1 117.6(3) . 1_645 ?
C1 N2 C5 120.0 . . ?
C5 N2 Co1 121.8(3) . 1_645 ?
C56 N2 Co1 133.8(6) . 1_645 ?
C56 N2 C57 111.4(9) . . ?
C57 N2 Co1 114.5(6) . 1_645 ?
N2 C1 H1 120.0 . . ?
N2 C1 C2 120.0 . . ?
C2 C1 H1 120.0 . . ?
C1 C2 H2 120.0 . . ?
C3 C2 C1 120.0 . . ?
C3 C2 H2 120.0 . . ?
C2 C3 C4 120.0 . . ?
C2 C3 C55 122.7(8) . . ?
C4 C3 C55 117.2(8) . . ?
C3 C4 H4A 120.0 . . ?
C5 C4 C3 120.0 . . ?
C5 C4 H4A 120.0 . . ?
N2 C5 H5 120.0 . . ?
C4 C5 N2 120.0 . . ?
C4 C5 H5 120.0 . . ?
C16 N3 C20 115.5(4) . . ?
C14 N4 C16 115.3(4) . . ?
C14 N5 C20 115.0(4) . . ?
O1 C6 C8 116.5(4) . . ?
O2 C6 O1 124.7(4) . . ?
O2 C6 C8 118.8(4) . . ?
O5 C7 Co1 57.5(2) . 1_554 ?
O5 C7 C9 117.9(4) . . ?
O6 C7 Co1 63.8(2) . 1_554 ?
O6 C7 O5 121.2(4) . . ?
O6 C7 C9 120.8(5) . . ?
C9 C7 Co1 174.6(4) . 1_554 ?
C11 C8 C6 120.4(4) . . ?
C17 C8 C6 120.3(4) . . ?
C17 C8 C11 119.3(4) . . ?
C15 C9 C7 119.1(4) . . ?
C25 C9 C7 121.2(4) . . ?
C25 C9 C15 119.6(4) . . ?
C12 C10 C16 121.7(4) . . ?
C12 C10 C19 119.0(4) . . ?
C19 C10 C16 119.3(4) . . ?
C8 C11 H11 119.7 . . ?
C12 C11 C8 120.6(4) . . ?
C12 C11 H11 119.7 . . ?
C10 C12 H12 119.7 . . ?
C11 C12 C10 120.6(4) . . ?
C11 C12 H12 119.7 . . ?
C18 C13 C14 120.0(4) . . ?
C18 C13 C21 119.8(4) . . ?
C21 C13 C14 120.2(4) . . ?
N4 C14 N5 125.1(4) . . ?
N4 C14 C13 116.3(4) . . ?
N5 C14 C13 118.6(4) . . ?
C9 C15 H15 119.7 . . ?
C9 C15 C18 120.6(5) . . ?
C18 C15 H15 119.7 . . ?
N3 C16 N4 124.3(4) . . ?
N3 C16 C10 118.3(4) . . ?
N4 C16 C10 117.4(4) . . ?
C8 C17 H17 119.5 . . ?
C8 C17 C19 121.0(4) . . ?
C19 C17 H17 119.5 . . ?
C13 C18 C15 119.8(4) . . ?
C13 C18 H18 120.1 . . ?
C15 C18 H18 120.1 . . ?
C10 C19 H19 120.2 . . ?
C17 C19 C10 119.5(4) . . ?
C17 C19 H19 120.2 . . ?
N3 C20 C24 117.0(4) . . ?
N5 C20 N3 124.8(4) . . ?
N5 C20 C24 118.1(4) . . ?
C13 C21 H21 120.1 . . ?
C13 C21 C25 119.8(5) . . ?
C25 C21 H21 120.1 . . ?
C29 C22 H22 121.2 . . ?
C58 C22 H22 121.2 . . ?
C58 C22 C29 117.7(8) . . ?
C26 C23 H23 120.1 . . ?
C26 C23 C56 119.8(10) . . ?
C56 C23 H23 120.1 . . ?
C27 C24 C20 121.1(4) . . ?
C27 C24 C28 118.9(5) . . ?
C28 C24 C20 120.0(4) . . ?
C9 C25 C21 120.3(4) . . ?
C9 C25 H25 119.9 . . ?
C21 C25 H25 119.9 . . ?
C23 C26 C44 122.9(10) . . ?
C36 C26 C23 113.6(10) . . ?
C36 C26 C44 123.5(11) . . ?
C24 C27 H27 119.4 . . ?
C24 C27 C35 121.1(5) . . ?
C35 C27 H27 119.4 . . ?
C24 C28 H28 119.8 . . ?
C24 C28 C39 120.5(5) . . ?
C39 C28 H28 119.8 . . ?
C22 C29 C41 124.0(12) . . ?
C22 C29 C59 117.2(7) . . ?
C59 C29 C41 118.2(11) . . ?
C31 C30 H30 120.0 . . ?
C31 C30 C34 120.0 . . ?
C34 C30 H30 120.0 . . ?
C30 C31 C32 120.0 . . ?
C30 C31 C54 120.6(12) . . ?
C32 C31 C54 118.7(13) . . ?
C31 C32 H32 120.0 . . ?
C33 C32 C31 120.0 . . ?
C33 C32 H32 120.0 . . ?
C32 C33 H33 120.0 . . ?
C32 C33 N1 120.0 . . ?
N1 C33 H33 120.0 . . ?
C33 N1 Co1 132.3(4) . . ?
C33 N1 C34 120.0 . . ?
C34 N1 Co1 107.7(4) . . ?
C58 N1 Co1 123.8(5) . . ?
C60 N1 Co1 120.2(6) . . ?
C60 N1 C58 115.7(7) . . ?
C30 C34 H34 120.0 . . ?
N1 C34 C30 120.0 . . ?
N1 C34 H34 120.0 . . ?
C27 C35 H35 120.2 . . ?
C37 C35 C27 119.7(5) . . ?
C37 C35 H35 120.2 . . ?
C26 C36 H36 119.0 . . ?
C57 C36 C26 122.0(12) . . ?
C57 C36 H36 119.0 . . ?
C35 C37 C38 120.5(6) . . ?
C39 C37 C35 119.5(5) . . ?
C39 C37 C38 120.0(6) . . ?
O3 C38 O4 123.5(6) . . ?
O3 C38 C37 119.2(7) . . ?
O4 C38 C37 117.3(7) . . ?
C28 C39 H39 119.9 . . ?
C37 C39 C28 120.2(5) . . ?
C37 C39 H39 119.9 . . ?
C41 C40 C43 127.3(9) . . ?
C41 C40 C49 113.0(10) . . ?
C43 C40 C49 119.7(8) . . ?
C29 C41 H41 113.3 . . ?
C40 C41 C29 133.4(11) . . ?
C40 C41 H41 113.3 . . ?
C45 C42 C48 118.4(8) . . ?
C54 C42 C45 126.6(10) . . ?
C54 C42 C48 115.0(10) . . ?
C40 C43 H43A 109.4 . . ?
C40 C43 H43B 109.4 . . ?
C40 C43 C53 111.0(8) . . ?
H43A C43 H43B 108.0 . . ?
C53 C43 H43A 109.4 . . ?
C53 C43 H43B 109.4 . . ?
C26 C44 H44 115.7 . . ?
C47 C44 C26 128.7(11) . . ?
C47 C44 H44 115.7 . . ?
C42 C45 H45A 109.3 . . ?
C42 C45 H45B 109.3 . . ?
C42 C45 C52 111.5(10) . . ?
H45A C45 H45B 108.0 . . ?
C52 C45 H45A 109.3 . . ?
C52 C45 H45B 109.3 . . ?
C50 C46 C49 116.9(8) . . ?
C55 C46 C49 117.5(10) . . ?
C55 C46 C50 125.5(8) . . ?
C44 C47 C48 117.6(11) . . ?
C44 C47 C51 126.3(9) . . ?
C51 C47 C48 116.1(9) . . ?
O7 C48 C42 120.4(8) . . ?
O7 C48 C47 118.9(9) . . ?
C42 C48 C47 120.6(10) . . ?
O8 C49 C40 121.4(8) . . ?
O8 C49 C46 119.1(9) . . ?
C40 C49 C46 119.6(9) . . ?
C46 C50 H50A 109.3 . . ?
C46 C50 H50B 109.3 . . ?
C46 C50 C53 111.8(9) . . ?
H50A C50 H50B 107.9 . . ?
C53 C50 H50A 109.3 . . ?
C53 C50 H50B 109.3 . . ?
C47 C51 H51A 109.5 . . ?
C47 C51 H51B 109.5 . . ?
C47 C51 C52 110.8(10) . . ?
H51A C51 H51B 108.1 . . ?
C52 C51 H51A 109.5 . . ?
C52 C51 H51B 109.5 . . ?
C45 C52 H52A 109.6 . . ?
C45 C52 H52B 109.6 . . ?
C51 C52 C45 110.2(12) . . ?
C51 C52 H52A 109.6 . . ?
C51 C52 H52B 109.6 . . ?
H52A C52 H52B 108.1 . . ?
C43 C53 H53A 108.8 . . ?
C43 C53 H53B 108.8 . . ?
C50 C53 C43 113.9(9) . . ?
C50 C53 H53A 108.8 . . ?
C50 C53 H53B 108.8 . . ?
H53A C53 H53B 107.7 . . ?
C31 C54 H54 114.1 . . ?
C42 C54 C31 131.8(12) . . ?
C42 C54 H54 114.1 . . ?
C3 C55 H55 113.5 . . ?
C46 C55 C3 133.0(11) . . ?
C46 C55 H55 113.5 . . ?
N2 C56 C23 127.3(10) . . ?
N2 C56 H56 116.4 . . ?
C23 C56 H56 116.4 . . ?
N2 C57 C36 125.9(11) . . ?
N2 C57 H57 117.0 . . ?
C36 C57 H57 117.0 . . ?
C22 C58 H58 117.2 . . ?
N1 C58 C22 125.6(8) . . ?
N1 C58 H58 117.2 . . ?
C29 C59 H59 119.7 . . ?
C60 C59 C29 120.5(8) . . ?
C60 C59 H59 119.7 . . ?
N1 C60 C59 123.2(9) . . ?
N1 C60 H60 118.4 . . ?
C59 C60 H60 118.4 . . ?
C0AA N9 C3AA 110.6(16) . . ?
C0AA N9 C2AA 123.4(18) . . ?
C2AA N9 C3AA 125(2) . . ?
O0AA C0AA N9 114.7(17) . . ?
O0AA C0AA C1AA 130.1(19) . . ?
N9 C0AA C1AA 114.2(17) . . ?
N9 C3AA H3AA 109.5 . . ?
N9 C3AA H3AB 109.5 . . ?
N9 C3AA H3AC 109.5 . . ?
H3AA C3AA H3AB 109.5 . . ?
H3AA C3AA H3AC 109.5 . . ?
H3AB C3AA H3AC 109.5 . . ?
C0AA C1AA H1AA 109.5 . . ?
C0AA C1AA H1AB 109.5 . . ?
C0AA C1AA H1AC 109.5 . . ?
H1AA C1AA H1AB 109.5 . . ?
H1AA C1AA H1AC 109.5 . . ?
H1AB C1AA H1AC 109.5 . . ?
N9 C2AA H2AA 109.5 . . ?
N9 C2AA H2AB 109.5 . . ?
N9 C2AA H2AC 109.5 . . ?
H2AA C2AA H2AB 109.5 . . ?
H2AA C2AA H2AC 109.5 . . ?
H2AB C2AA H2AC 109.5 . . ?
C5AA N0AA C6AA 117.5(15) . . ?
C4AA N0AA C5AA 117.0(11) . . ?
C4AA N0AA C6AA 125.5(15) . . ?
N0AA C5AA H5AA 109.5 . . ?
N0AA C5AA H5AB 109.5 . . ?
N0AA C5AA H5AC 109.5 . . ?
H5AA C5AA H5AB 109.5 . . ?
H5AA C5AA H5AC 109.5 . . ?
H5AB C5AA H5AC 109.5 . . ?
O1AA C4AA N0AA 118.7(12) . . ?
O1AA C4AA C7AA 128.3(14) . . ?
N0AA C4AA C7AA 113.0(12) . . ?
N0AA C6AA H6AA 109.5 . . ?
N0AA C6AA H6AB 109.5 . . ?
N0AA C6AA H6AC 109.5 . . ?
H6AA C6AA H6AB 109.5 . . ?
H6AA C6AA H6AC 109.5 . . ?
H6AB C6AA H6AC 109.5 . . ?
C4AA C7AA H7AA 109.5 . . ?
C4AA C7AA H7AB 109.5 . . ?
C4AA C7AA H7AC 109.5 . . ?
H7AA C7AA H7AB 109.5 . . ?
H7AA C7AA H7AC 109.5 . . ?
H7AB C7AA H7AC 109.5 . . ?
C8AA N1AA C0BA 121.5(18) . . ?
C8AA N1AA C1BA 120.6(18) . . ?
C0BA N1AA C1BA 117(2) . . ?
N1AA C8AA C9AA 116.3(18) . . ?
O2AA C8AA N1AA 108(2) . . ?
O2AA C8AA C9AA 136(2) . . ?
N1AA C0BA H0BA 109.5 . . ?
N1AA C0BA H0BB 109.5 . . ?
N1AA C0BA H0BC 109.5 . . ?
H0BA C0BA H0BB 109.5 . . ?
H0BA C0BA H0BC 109.5 . . ?
H0BB C0BA H0BC 109.5 . . ?
C8AA C9AA H9AA 109.5 . . ?
C8AA C9AA H9AB 109.5 . . ?
C8AA C9AA H9AC 109.5 . . ?
H9AA C9AA H9AB 109.5 . . ?
H9AA C9AA H9AC 109.5 . . ?
H9AB C9AA H9AC 109.5 . . ?
N1AA C1BA H1BA 109.5 . . ?
N1AA C1BA H1BB 109.5 . . ?
N1AA C1BA H1BC 109.5 . . ?
H1BA C1BA H1BB 109.5 . . ?
H1BA C1BA H1BC 109.5 . . ?
H1BB C1BA H1BC 109.5 . . ?
C2BA N2AA C4BA 132(2) . . ?
C2BA N2AA C5BA 112.1(16) . . ?
C4BA N2AA C5BA 115.9(19) . . ?
O3AA C2BA N2AA 117.0(18) . . ?
O3AA C2BA C3BA 129.9(18) . . ?
N2AA C2BA C3BA 113.0(17) . . ?
C2BA C3BA H3BA 109.5 . . ?
C2BA C3BA H3BB 109.5 . . ?
C2BA C3BA H3BC 109.5 . . ?
H3BA C3BA H3BB 109.5 . . ?
H3BA C3BA H3BC 109.5 . . ?
H3BB C3BA H3BC 109.5 . . ?
N2AA C4BA H4BA 109.5 . . ?
N2AA C4BA H4BB 109.5 . . ?
N2AA C4BA H4BC 109.5 . . ?
H4BA C4BA H4BB 109.5 . . ?
H4BA C4BA H4BC 109.5 . . ?
H4BB C4BA H4BC 109.5 . . ?
N2AA C5BA H5BA 109.5 . . ?
N2AA C5BA H5BB 109.5 . . ?
N2AA C5BA H5BC 109.5 . . ?
H5BA C5BA H5BB 109.5 . . ?
H5BA C5BA H5BC 109.5 . . ?
H5BB C5BA H5BC 109.5 . . ?

loop_
_geom_bond_atom_site_label_1
_geom_bond_atom_site_label_2
_geom_bond_distance
_geom_bond_site_symmetry_2
_geom_bond_publ_flag
Co1 O1 1.999(3) . ?
Co1 O2 2.032(3) 2_467 ?
Co1 O5 2.122(3) 1_556 ?
Co1 O6 2.261(3) 1_556 ?
Co1 N2 2.160(3) 1_465 ?
Co1 C7 2.515(4) 1_556 ?
Co1 N1 2.157(3) . ?
O1 C6 1.260(5) . ?
O2 Co1 2.032(3) 2_467 ?
O2 C6 1.238(5) . ?
O3 C38 1.244(9) . ?
O3 H3 0.82(2) . ?
O4 H4 0.8213 . ?
O4 C38 1.257(9) . ?
O5 Co1 2.122(3) 1_554 ?
O5 C7 1.268(6) . ?
O6 Co1 2.261(3) 1_554 ?
O6 C7 1.243(5) . ?
O7 C48 1.218(13) . ?
O8 C49 1.214(13) . ?
N2 Co1 2.160(3) 1_645 ?
N2 C1 1.3900 . ?
N2 C5 1.3900 . ?
N2 C56 1.294(9) . ?
N2 C57 1.301(10) . ?
C1 H1 0.9300 . ?
C1 C2 1.3900 . ?
C2 H2 0.9300 . ?
C2 C3 1.3900 . ?
C3 C4 1.3900 . ?
C3 C55 1.487(11) . ?
C4 H4A 0.9300 . ?
C4 C5 1.3900 . ?
C5 H5 0.9300 . ?
N3 C16 1.328(6) . ?
N3 C20 1.337(6) . ?
N4 C14 1.330(5) . ?
N4 C16 1.343(5) . ?
N5 C14 1.332(6) . ?
N5 C20 1.332(6) . ?
C6 C8 1.498(6) . ?
C7 Co1 2.515(4) 1_554 ?
C7 C9 1.497(6) . ?
C8 C11 1.388(6) . ?
C8 C17 1.364(6) . ?
C9 C15 1.382(6) . ?
C9 C25 1.366(7) . ?
C10 C12 1.381(6) . ?
C10 C16 1.469(6) . ?
C10 C19 1.401(6) . ?
C11 H11 0.9300 . ?
C11 C12 1.366(6) . ?
C12 H12 0.9300 . ?
C13 C14 1.492(6) . ?
C13 C18 1.379(6) . ?
C13 C21 1.382(6) . ?
C15 H15 0.9300 . ?
C15 C18 1.388(6) . ?
C17 H17 0.9300 . ?
C17 C19 1.384(6) . ?
C18 H18 0.9300 . ?
C19 H19 0.9300 . ?
C20 C24 1.476(6) . ?
C21 H21 0.9300 . ?
C21 C25 1.403(7) . ?
C22 H22 0.9300 . ?
C22 C29 1.372(10) . ?
C22 C58 1.371(9) . ?
C23 H23 0.9300 . ?
C23 C26 1.347(11) . ?
C23 C56 1.360(11) . ?
C24 C27 1.364(7) . ?
C24 C28 1.383(7) . ?
C25 H25 0.9300 . ?
C26 C36 1.343(12) . ?
C26 C44 1.475(15) . ?
C27 H27 0.9300 . ?
C27 C35 1.391(7) . ?
C28 H28 0.9300 . ?
C28 C39 1.386(7) . ?
C29 C41 1.498(13) . ?
C29 C59 1.379(10) . ?
C30 H30 0.9300 . ?
C30 C31 1.3900 . ?
C30 C34 1.3900 . ?
C31 C32 1.3900 . ?
C31 C54 1.490(10) . ?
C32 H32 0.9300 . ?
C32 C33 1.3900 . ?
C33 H33 0.9300 . ?
C33 N1 1.3900 . ?
N1 C34 1.3900 . ?
N1 C58 1.327(8) . ?
N1 C60 1.319(8) . ?
C34 H34 0.9300 . ?
C35 H35 0.9300 . ?
C35 C37 1.379(8) . ?
C36 H36 0.9300 . ?
C36 C57 1.341(11) . ?
C37 C38 1.489(8) . ?
C37 C39 1.373(8) . ?
C39 H39 0.9300 . ?
C40 C41 1.336(14) . ?
C40 C43 1.468(14) . ?
C40 C49 1.483(14) . ?
C41 H41 0.9300 . ?
C42 C45 1.488(16) . ?
C42 C48 1.502(14) . ?
C42 C54 1.343(13) . ?
C43 H43A 0.9700 . ?
C43 H43B 0.9700 . ?
C43 C53 1.539(13) . ?
C44 H44 0.9300 . ?
C44 C47 1.293(16) . ?
C45 H45A 0.9700 . ?
C45 H45B 0.9700 . ?
C45 C52 1.529(15) . ?
C46 C49 1.492(12) . ?
C46 C50 1.489(15) . ?
C46 C55 1.319(16) . ?
C47 C48 1.510(13) . ?
C47 C51 1.508(17) . ?
C50 H50A 0.9700 . ?
C50 H50B 0.9700 . ?
C50 C53 1.491(14) . ?
C51 H51A 0.9700 . ?
C51 H51B 0.9700 . ?
C51 C52 1.510(19) . ?
C52 H52A 0.9700 . ?
C52 H52B 0.9700 . ?
C53 H53A 0.9700 . ?
C53 H53B 0.9700 . ?
C54 H54 0.9300 . ?
C55 H55 0.9300 . ?
C56 H56 0.9300 . ?
C57 H57 0.9300 . ?
C58 H58 0.9300 . ?
C59 H59 0.9300 . ?
C59 C60 1.361(9) . ?
C60 H60 0.9300 . ?
O0AA C0AA 1.181(15) . ?
N9 C0AA 1.424(10) . ?
N9 C3AA 1.459(10) . ?
N9 C2AA 1.458(10) . ?
C0AA C1AA 1.505(10) . ?
C3AA H3AA 0.9600 . ?
C3AA H3AB 0.9600 . ?
C3AA H3AC 0.9600 . ?
C1AA H1AA 0.9600 . ?
C1AA H1AB 0.9600 . ?
C1AA H1AC 0.9600 . ?
C2AA H2AA 0.9600 . ?
C2AA H2AB 0.9600 . ?
C2AA H2AC 0.9600 . ?
O1AA C4AA 1.200(9) . ?
N0AA C5AA 1.446(9) . ?
N0AA C4AA 1.427(9) . ?
N0AA C6AA 1.451(10) . ?
C5AA H5AA 0.9600 . ?
C5AA H5AB 0.9600 . ?
C5AA H5AC 0.9600 . ?
C4AA C7AA 1.495(9) . ?
C6AA H6AA 0.9600 . ?
C6AA H6AB 0.9600 . ?
C6AA H6AC 0.9600 . ?
C7AA H7AA 0.9600 . ?
C7AA H7AB 0.9600 . ?
C7AA H7AC 0.9600 . ?
N1AA C8AA 1.431(10) . ?
N1AA C0BA 1.439(10) . ?
N1AA C1BA 1.452(10) . ?
C8AA O2AA 1.199(10) . ?
C8AA C9AA 1.501(10) . ?
C0BA H0BA 0.9600 . ?
C0BA H0BB 0.9600 . ?
C0BA H0BC 0.9600 . ?
C9AA H9AA 0.9600 . ?
C9AA H9AB 0.9600 . ?
C9AA H9AC 0.9600 . ?
C1BA H1BA 0.9600 . ?
C1BA H1BB 0.9600 . ?
C1BA H1BC 0.9600 . ?
O3AA C2BA 1.22(2) . ?
N2AA C2BA 1.37(2) . ?
N2AA C4BA 1.37(2) . ?
N2AA C5BA 1.56(3) . ?
C2BA C3BA 1.53(3) . ?
C3BA H3BA 0.9600 . ?
C3BA H3BB 0.9600 . ?
C3BA H3BC 0.9600 . ?
C4BA H4BA 0.9600 . ?
C4BA H4BB 0.9600 . ?
C4BA H4BC 0.9600 . ?
C5BA H5BA 0.9600 . ?
C5BA H5BB 0.9600 . ?
C5BA H5BC 0.9600 . ?
